data_7703331
loop_
_publ_author_name
'Olivares, Marta'
'Kn\"orr, Pascal'
'Albrecht, Martin'

_publ_section_title
;
 Aerobic dehydrogenation of amines to nitriles catalyzed by triazolylidene
 ruthenium complexes with O<sub>2</sub> as terminal oxidant.
;
_journal_issue 6
_journal_name_full 'Dalton transactions (Cambridge, England : 2003)'
_journal_page_first 1981
_journal_page_last 1991
_journal_paper_doi 10.1039/c9dt04873a
_journal_volume 49
_journal_year 2020
_chemical_formula_moiety 'C19 H26 N8 Ru, 2(C F3 O3 S)'
_chemical_formula_sum 'C21 H26 F6 N8 O6 Ru S2'
_chemical_formula_weight 765.69
_space_group_crystal_system triclinic
_space_group_IT_number 2
_space_group_name_Hall '-P 1'
_space_group_name_H-M_alt 'P -1'
_atom_sites_solution_hydrogens geom
_atom_sites_solution_primary dual
_audit_creation_date 2019-08-07
_audit_creation_method
;
Olex2 1.2
(compiled 2018.05.29 svn.r3508 for OlexSys, GUI svn.r5506)
;
_audit_update_record
;
2019-10-10 deposited with the CCDC.	2020-01-21 downloaded from the CCDC.
;
_cell_angle_alpha 69.8620(10)
_cell_angle_beta 87.9340(10)
_cell_angle_gamma 69.4900(10)
_cell_formula_units_Z 2
_cell_length_a 11.23950(10)
_cell_length_b 12.47830(10)
_cell_length_c 12.55360(10)
_cell_measurement_reflns_used 24756
_cell_measurement_temperature 173.01(10)
_cell_measurement_theta_max 76.9540
_cell_measurement_theta_min 3.7710
_cell_volume 1541.05(3)
_computing_cell_refinement 'CrysAlisPro 1.171.40.45a (Rigaku OD, 2019)'
_computing_data_collection 'CrysAlisPro 1.171.40.45a (Rigaku OD, 2019)'
_computing_data_reduction 'CrysAlisPro 1.171.40.45a (Rigaku OD, 2019)'
_computing_molecular_graphics 'Olex2 (Dolomanov et al., 2009)'
_computing_publication_material 'Olex2 (Dolomanov et al., 2009)'
_computing_structure_refinement 'ShelXL (Sheldrick, 2015)'
_computing_structure_solution 'ShelXT (Sheldrick, 2015)'
_diffrn_ambient_environment N~2~
_diffrn_ambient_temperature 173.01(10)
_diffrn_detector 'CCD plate'
_diffrn_detector_area_resol_mean 10.0000
_diffrn_detector_type HyPix
_diffrn_measured_fraction_theta_full 1.000
_diffrn_measured_fraction_theta_max 0.978
_diffrn_measurement_details
;
List of Runs (angles in degrees, time in seconds):

  # Type    Start    End  Width  t~exp~   \w     \q     \k     \f   Frames
#--------------------------------------------------------------------------
  1  \w    -76.00 -19.00   0.50    0.15    --  -18.75 144.00  -7.00  114
  2  \w    -67.00 -10.00   0.50    0.15    --  -18.75 126.00-176.00  114
  3  \w     42.00 106.00   0.50    0.15    --   47.95-144.00 -61.00  128
  4  \w     32.00  97.00   0.50    0.15    --   47.95-126.00 107.00  130
  5  \w     35.00 118.00   0.50    0.62    --  107.11-126.00 107.00  166
  6  \w     92.00 174.00   0.50    0.62    --  107.11 126.00-176.00  164
  7  \w     79.00 174.00   0.50    0.62    --  107.11 144.00  -7.00  190
  8  \w    -27.00  56.00   0.50    0.15    --  -18.75  15.00   0.00  166
  9  \w    -26.00  23.00   0.50    0.15    --   47.95 -19.00   0.00   98
 10  \w    -25.00  40.00   0.50    0.15    --   47.95 -38.00 120.00  130
 11  \w    -26.00  23.00   0.50    0.15    --   47.95 -19.00 -30.00   98
 12  \w     26.00 120.00   0.50    0.15    --   47.95  77.00 -90.00  188
 13  \w     26.00 120.00   0.50    0.15    --   47.95  77.00-150.00  188
 14  \w    -25.00  40.00   0.50    0.15    --   47.95 -38.00-180.00  130
 15  \w     91.00 174.00   0.50    0.62    --  107.11  61.00 -30.00  166
 16  \w     35.00 102.00   0.50    0.62    --  107.11 -77.00-150.00  134
 17  \w     35.00 109.00   0.50    0.62    --  107.11 -94.00 -30.00  148
 18  \w     35.00  68.00   0.50    0.62    --  107.11 -61.00  30.00   66
 19  \w     35.00 102.00   0.50    0.62    --  107.11 -77.00-120.00  134
 20  \w     35.00 117.00   0.50    0.62    --  107.11-125.00  60.00  164
 21  \w     35.00  68.00   0.50    0.62    --  107.11 -61.00 120.00   66
 22  \w     35.00  68.00   0.50    0.62    --  107.11 -61.00-180.00   66
 23  \w     35.00 102.00   0.50    0.62    --  107.11 -77.00 150.00  134
 24  \w     95.00 174.00   0.50    0.62    --  107.11  45.00 -90.00  158
 25  \w     94.00 174.00   0.50    0.62    --  107.11  15.00-150.00  160
 26  \w     95.00 174.00   0.50    0.62    --  107.11  30.00 120.00  158
 27  \w     35.00 117.00   0.50    0.62    --  107.11-125.00-180.00  164
 28  \w     95.00 174.00   0.50    0.62    --  107.11  30.00-120.00  158
 29  \w     35.00 109.00   0.50    0.62    --  107.11 -94.00 -60.00  148
 30  \w     35.00 102.00   0.50    0.62    --  107.11 -77.00  30.00  134
 31  \w     35.00 102.00   0.50    0.62    --  107.11 -77.00 120.00  134
 32  \w     35.00  68.00   0.50    0.62    --  107.11 -61.00 -30.00   66
 33  \w     95.00 174.00   0.50    0.62    --  107.11  45.00 -60.00  158
 34  \w     95.00 174.00   0.50    0.62    --  107.11  45.00 120.00  158
 35  \w     42.00 131.00   0.50    0.62    --  107.11-144.00 -61.00  178
 36  \w     26.00 120.00   0.50    0.15    --   47.95  77.00   0.00  188
 37  \w     33.00 120.00   0.50    0.15    --   47.95  57.00 150.00  174
 38  \w     26.00 120.00   0.50    0.15    --   47.95  77.00 -60.00  188
 39  \w     26.00 120.00   0.50    0.15    --   47.95  77.00  60.00  188
;
_diffrn_measurement_device 'four-circle diffractometer'
_diffrn_measurement_device_type 'XtaLAB Synergy, Dualflex, HyPix'
_diffrn_measurement_method '\w scans'
_diffrn_orient_matrix_type 'CrysAlisPro convention (1999,Acta A55,543-557)'
_diffrn_orient_matrix_UB_11 0.0012260000
_diffrn_orient_matrix_UB_12 0.0319563000
_diffrn_orient_matrix_UB_13 0.1079598000
_diffrn_orient_matrix_UB_21 -0.0395935000
_diffrn_orient_matrix_UB_22 0.1364872000
_diffrn_orient_matrix_UB_23 -0.0742662000
_diffrn_orient_matrix_UB_31 -0.1415888000
_diffrn_orient_matrix_UB_32 0.0148345000
_diffrn_orient_matrix_UB_33 0.0085871000
_diffrn_radiation_monochromator mirror
_diffrn_radiation_probe x-ray
_diffrn_radiation_type CuK\a
_diffrn_radiation_wavelength 1.54184
_diffrn_reflns_av_R_equivalents 0.0266
_diffrn_reflns_av_unetI/netI 0.0183
_diffrn_reflns_Laue_measured_fraction_full 1.000
_diffrn_reflns_Laue_measured_fraction_max 0.978
_diffrn_reflns_limit_h_max 10
_diffrn_reflns_limit_h_min -14
_diffrn_reflns_limit_k_max 15
_diffrn_reflns_limit_k_min -15
_diffrn_reflns_limit_l_max 15
_diffrn_reflns_limit_l_min -15
_diffrn_reflns_number 29678
_diffrn_reflns_point_group_measured_fraction_full 1.000
_diffrn_reflns_point_group_measured_fraction_max 0.978
_diffrn_reflns_theta_full 67.684
_diffrn_reflns_theta_max 76.959
_diffrn_reflns_theta_min 3.768
_diffrn_source 'micro-focus sealed X-ray tube'
_diffrn_source_type 'PhotonJet (Cu) X-ray Source'
_exptl_absorpt_coefficient_mu 6.170
_exptl_absorpt_correction_T_max 0.929
_exptl_absorpt_correction_T_min 0.621
_exptl_absorpt_correction_type gaussian
_exptl_absorpt_process_details
;
CrysAlisPro 1.171.40.45a (Rigaku Oxford Diffraction, 2019)
Numerical absorption correction based on gaussian integration over
			a multifaceted crystal model
Empirical absorption correction using spherical harmonics,
 implemented in SCALE3 ABSPACK scaling algorithm.
;
_exptl_crystal_colour yellow
_exptl_crystal_colour_primary yellow
_exptl_crystal_density_diffrn 1.650
_exptl_crystal_description prism
_exptl_crystal_F_000 772
_exptl_crystal_size_max 0.147
_exptl_crystal_size_mid 0.12
_exptl_crystal_size_min 0.058
_refine_diff_density_max 1.332
_refine_diff_density_min -1.093
_refine_diff_density_rms 0.105
_refine_ls_extinction_method none
_refine_ls_goodness_of_fit_ref 1.069
_refine_ls_hydrogen_treatment constr
_refine_ls_matrix_type full
_refine_ls_number_parameters 440
_refine_ls_number_reflns 6368
_refine_ls_number_restraints 316
_refine_ls_restrained_S_all 1.102
_refine_ls_R_factor_all 0.0478
_refine_ls_R_factor_gt 0.0470
_refine_ls_shift/su_max 0.001
_refine_ls_shift/su_mean 0.000
_refine_ls_structure_factor_coef Fsqd
_refine_ls_weighting_details 'w=1/[\s^2^(Fo^2^)+(0.0909P)^2^+2.2234P] where P=(Fo^2^+2Fc^2^)/3'
_refine_ls_weighting_scheme calc
_refine_ls_wR_factor_gt 0.1362
_refine_ls_wR_factor_ref 0.1370
_reflns_Friedel_coverage 0.000
_reflns_number_gt 6164
_reflns_number_total 6368
_reflns_threshold_expression 'I > 2\s(I)'
_cod_data_source_file c9dt04873a2.cif
_cod_data_source_block complex7_19ma091_mo-734
_cod_depositor_comments 'Adding full bibliography for 7703329--7703332.cif.'
_cod_database_code 7703331
_shelx_shelxl_version_number 2018/1
_shelx_space_group_comment
;
The symmetry employed for this shelxl refinement is uniquely defined
by the following loop, which should always be used as a source of
symmetry information in preference to the above space-group names.
They are only intended as comments.
;
_shelx_estimated_absorpt_t_max 0.716
_shelx_estimated_absorpt_t_min 0.464
_olex2_refinement_description
;
1. Fixed Uiso
 At 1.2 times of:
  All C(H) groups, All C(H,H) groups
 At 1.5 times of:
  All C(H,H,H) groups
2. Uiso/Uaniso restraints and constraints
S2 \\sim O4 \\sim O5 \\sim O6 \\sim C1A \\sim F7 \\sim F8 \\sim F9 \\sim C1B
\\sim S2A \\sim O5A \\sim O6A \\sim O4A \\sim F7A \\sim F8A \\sim F9A: within
2A with sigma of 0.01 and sigma for terminal atoms of 0.02
3. Rigid body (RIGU) restrains
 S2, O4, O5, O6, C1A, F7, F8, F9, C1B, S2A, O5A, O6A, O4A, F7A, F8A, F9A
 with sigma for 1-2 distances of 0.004 and sigma for 1-3 distances of 0.004
4. Others
 Sof(C1B)=Sof(S2A)=Sof(O5A)=Sof(O6A)=Sof(O4A)=Sof(F7A)=Sof(F8A)=Sof(F9A)=1-
 FVAR(1)
 Sof(S2)=Sof(O4)=Sof(O5)=Sof(O6)=Sof(C1A)=Sof(F7)=Sof(F8)=Sof(F9)=FVAR(1)
5.a Free rotating group:
 S2(O4,O5,O6,C1A,F7,F8,F9), C1B(S2A,O5A,O6A,O4A,F7A,F8A,F9A)
5.b Secondary CH2 refined with riding coordinates:
 C4(H4A,H4B), C5(H5A,H5B)
5.c Aromatic/amide H refined with riding coordinates:
 C8(H8), C9(H9), C10(H10), C11(H11)
5.d Idealised Me refined as rotating group:
 C3(H3A,H3B,H3C), C6(H6A,H6B,H6C), C13(H13A,H13B,H13C), C15(H15A,H15B,H15C),
 C17(H17A,H17B,H17C), C19(H19A,H19B,H19C)
;
_olex2_submission_special_instructions 'No special instructions were received'

loop_
_space_group_symop_operation_xyz
'x, y, z'
'-x, -y, -z'

loop_
_atom_site_label
_atom_site_type_symbol
_atom_site_fract_x
_atom_site_fract_y
_atom_site_fract_z
_atom_site_U_iso_or_equiv
_atom_site_adp_type
_atom_site_occupancy
_atom_site_site_symmetry_order
_atom_site_calc_flag
_atom_site_refinement_flags_posn
_atom_site_refinement_flags_adp
_atom_site_refinement_flags_occupancy
_atom_site_disorder_assembly
_atom_site_disorder_group
Ru1 Ru 0.28199(2) 0.42895(2) 0.74370(2) 0.02895(11) Uani 1 1 d . . . . .
N1 N 0.6458(3) 0.2782(3) 0.6453(3) 0.0402(7) Uani 1 1 d . . . . .
C1 C 0.4547(3) 0.3545(3) 0.6963(3) 0.0319(7) Uani 1 1 d . . . . .
N2 N 0.6308(3) 0.3929(3) 0.6221(3) 0.0401(7) Uani 1 1 d . . . . .
C2 C 0.5435(3) 0.2487(3) 0.6889(3) 0.0359(7) Uani 1 1 d . . . . .
N3 N 0.5150(3) 0.4369(3) 0.6543(2) 0.0341(6) Uani 1 1 d . . . . .
C3 C 0.7678(4) 0.1969(5) 0.6239(4) 0.0551(11) Uani 1 1 d . . . . .
H3A H 0.807650 0.244941 0.568462 0.083 Uiso 1 1 calc GR . . . .
H3B H 0.752478 0.140123 0.595607 0.083 Uiso 1 1 calc GR . . . .
H3C H 0.822977 0.152748 0.693613 0.083 Uiso 1 1 calc GR . . . .
N4 N 0.3411(3) 0.5783(3) 0.6889(2) 0.0328(6) Uani 1 1 d . . . . .
C4 C 0.5408(4) 0.1233(4) 0.7218(4) 0.0458(9) Uani 1 1 d . . . . .
H4A H 0.586683 0.085141 0.669613 0.055 Uiso 1 1 calc R . . . .
H4B H 0.453064 0.128429 0.715393 0.055 Uiso 1 1 calc R . . . .
N5 N 0.2380(3) 0.2752(3) 0.7930(3) 0.0372(6) Uani 1 1 d . . . . .
C5 C 0.6006(7) 0.0439(5) 0.8433(5) 0.0720(15) Uani 1 1 d . . . . .
H5A H 0.554820 0.081740 0.895834 0.086 Uiso 1 1 calc R . . . .
H5B H 0.688494 0.038193 0.849990 0.086 Uiso 1 1 calc R . . . .
N6 N 0.3618(3) 0.3883(3) 0.9020(3) 0.0362(6) Uani 1 1 d . . . . .
C6 C 0.5964(8) -0.0843(5) 0.8752(6) 0.093(2) Uani 1 1 d . . . . .
H6A H 0.650532 -0.137582 0.944209 0.140 Uiso 1 1 calc GR . . . .
H6B H 0.625530 -0.115073 0.814873 0.140 Uiso 1 1 calc GR . . . .
H6C H 0.510340 -0.080884 0.886410 0.140 Uiso 1 1 calc GR . . . .
N7 N 0.1018(3) 0.5182(3) 0.7924(3) 0.0356(6) Uani 1 1 d . . . . .
C7 C 0.4573(3) 0.5583(3) 0.6491(3) 0.0345(7) Uani 1 1 d . . . . .
N8 N 0.2028(3) 0.4762(3) 0.5839(2) 0.0313(6) Uani 1 1 d . . . . .
C8 C 0.5126(4) 0.6460(4) 0.6106(3) 0.0413(8) Uani 1 1 d . . . . .
H8 H 0.593047 0.628108 0.584300 0.050 Uiso 1 1 calc R . . . .
C9 C 0.4438(4) 0.7615(4) 0.6126(4) 0.0465(9) Uani 1 1 d . . . . .
H9 H 0.476774 0.823640 0.586174 0.056 Uiso 1 1 calc R . . . .
C10 C 0.3252(4) 0.7833(4) 0.6545(4) 0.0458(9) Uani 1 1 d . . . . .
H10 H 0.278379 0.859951 0.657602 0.055 Uiso 1 1 calc R . . . .
C11 C 0.2772(4) 0.6903(3) 0.6915(3) 0.0388(7) Uani 1 1 d . . . . .
H11 H 0.197538 0.705879 0.719382 0.047 Uiso 1 1 calc R . . . .
C12 C 0.2115(4) 0.1913(4) 0.8153(3) 0.0439(8) Uani 1 1 d . . . . .
C13 C 0.1789(6) 0.0815(5) 0.8436(5) 0.0652(13) Uani 1 1 d . . . . .
H13A H 0.216079 0.038756 0.792930 0.098 Uiso 1 1 calc GR . . . .
H13B H 0.087860 0.104625 0.835643 0.098 Uiso 1 1 calc GR . . . .
H13C H 0.211518 0.029082 0.920766 0.098 Uiso 1 1 calc GR . . . .
C14 C 0.4076(4) 0.3742(4) 0.9858(3) 0.0436(9) Uani 1 1 d . . . . .
C15 C 0.4680(5) 0.3561(5) 1.0946(4) 0.0601(12) Uani 1 1 d . . . . .
H15A H 0.557423 0.340693 1.088953 0.090 Uiso 1 1 calc GR . . . .
H15B H 0.456767 0.287553 1.152896 0.090 Uiso 1 1 calc GR . . . .
H15C H 0.429465 0.428270 1.113591 0.090 Uiso 1 1 calc GR . . . .
C16 C 0.0053(4) 0.5577(4) 0.8208(3) 0.0432(8) Uani 1 1 d . . . . .
C17 C -0.1224(5) 0.6082(6) 0.8558(5) 0.0652(13) Uani 1 1 d . . . . .
H17A H -0.114450 0.617201 0.927832 0.098 Uiso 1 1 calc GR . . . .
H17B H -0.167406 0.553786 0.862772 0.098 Uiso 1 1 calc GR . . . .
H17C H -0.168735 0.686681 0.799505 0.098 Uiso 1 1 calc GR . . . .
C18 C 0.1618(3) 0.5028(3) 0.4936(3) 0.0348(7) Uani 1 1 d . . . . .
C19 C 0.1101(4) 0.5360(5) 0.3774(4) 0.0509(10) Uani 1 1 d . . . . .
H19A H 0.168468 0.560271 0.325298 0.076 Uiso 1 1 calc GR . . . .
H19B H 0.029627 0.602748 0.361487 0.076 Uiso 1 1 calc GR . . . .
H19C H 0.097994 0.466973 0.368580 0.076 Uiso 1 1 calc GR . . . .
S1 S 0.78587(15) 0.26670(11) 0.92669(13) 0.0678(3) Uani 1 1 d . . . . .
F1 F 0.9825(6) 0.1080(7) 1.0706(4) 0.144(2) Uani 1 1 d . . . . .
O1 O 0.8462(5) 0.2116(6) 0.8482(4) 0.1101(19) Uani 1 1 d . . . . .
F2 F 1.0027(5) 0.2789(6) 0.9712(6) 0.145(2) Uani 1 1 d . . . . .
O2 O 0.7064(5) 0.2082(5) 0.9943(6) 0.1050(17) Uani 1 1 d . . . . .
F3 F 0.8813(9) 0.2813(11) 1.1011(7) 0.253(6) Uani 1 1 d . . . . .
O3 O 0.7336(7) 0.3941(5) 0.8832(8) 0.146(3) Uani 1 1 d . . . . .
C20 C 0.9182(9) 0.2295(10) 1.0267(8) 0.109(3) Uani 1 1 d . . . . .
S2 S 0.25436(13) 0.13440(15) 0.47729(15) 0.0470(5) Uani 0.681(4) 1 d . U P A -1
O4 O 0.2575(3) 0.2549(2) 0.4168(4) 0.099(3) Uani 0.681(4) 1 d G U P A -1
O5 O 0.2620(3) 0.0607(4) 0.4084(3) 0.114(3) Uani 0.681(4) 1 d G U P A -1
O6 O 0.3272(2) 0.0703(4) 0.5876(2) 0.114(3) Uani 0.681(4) 1 d G U P A -1
C1A C 0.08781(16) 0.1690(3) 0.5152(3) 0.0804(18) Uani 0.681(4) 1 d G U P A -1
F7 F 0.0647(3) 0.0672(4) 0.5731(4) 0.0876(19) Uani 0.681(4) 1 d G U P A -1
F8 F 0.0608(4) 0.2381(4) 0.5805(4) 0.130(3) Uani 0.681(4) 1 d G U P A -1
F9 F 0.00342(15) 0.2297(4) 0.4228(4) 0.107(2) Uani 0.681(4) 1 d G U P A -1
C1B C 0.1192(7) 0.1138(6) 0.4409(5) 0.078(3) Uani 0.319(4) 1 d . U P A -2
S2A S 0.2122(5) 0.1781(4) 0.5032(4) 0.0754(14) Uani 0.319(4) 1 d G U P A -2
O5A O 0.2989(7) 0.0702(6) 0.5896(7) 0.077(3) Uani 0.319(4) 1 d G U P A -2
O6A O 0.1145(8) 0.2607(8) 0.5453(8) 0.118(5) Uani 0.319(4) 1 d G U P A -2
O4A O 0.2700(8) 0.2355(9) 0.4061(6) 0.088(4) Uani 0.319(4) 1 d G U P A -2
F7A F 0.0570(9) 0.0554(9) 0.5187(8) 0.092(4) Uani 0.319(4) 1 d G U P A -2
F8A F 0.0315(8) 0.2009(10) 0.3573(7) 0.110(4) Uani 0.319(4) 1 d G U P A -2
F9A F 0.1938(11) 0.0332(9) 0.3963(9) 0.153(6) Uani 0.319(4) 1 d G U P A -2

loop_
_atom_site_aniso_label
_atom_site_aniso_U_11
_atom_site_aniso_U_22
_atom_site_aniso_U_33
_atom_site_aniso_U_23
_atom_site_aniso_U_13
_atom_site_aniso_U_12
Ru1 0.02679(16) 0.03325(16) 0.02698(16) -0.00953(11) 0.00347(10) -0.01223(11)
N1 0.0331(15) 0.0485(17) 0.0372(15) -0.0164(13) 0.0072(12) -0.0116(13)
C1 0.0293(16) 0.0379(17) 0.0268(15) -0.0091(13) 0.0011(12) -0.0121(13)
N2 0.0325(15) 0.0487(17) 0.0384(16) -0.0145(13) 0.0083(12) -0.0151(13)
C2 0.0337(17) 0.0429(18) 0.0310(16) -0.0147(14) 0.0049(13) -0.0122(14)
N3 0.0293(13) 0.0403(15) 0.0328(14) -0.0118(12) 0.0060(11) -0.0141(12)
C3 0.041(2) 0.063(3) 0.060(3) -0.031(2) 0.0163(19) -0.0108(19)
N4 0.0315(14) 0.0357(14) 0.0308(14) -0.0083(11) 0.0006(11) -0.0146(12)
C4 0.048(2) 0.0404(19) 0.050(2) -0.0214(17) 0.0094(17) -0.0128(16)
N5 0.0366(15) 0.0395(16) 0.0351(15) -0.0103(12) 0.0060(12) -0.0163(13)
C5 0.098(4) 0.047(3) 0.061(3) -0.006(2) 0.000(3) -0.026(3)
N6 0.0375(15) 0.0392(15) 0.0305(15) -0.0104(12) 0.0021(12) -0.0141(13)
C6 0.126(6) 0.048(3) 0.095(5) -0.010(3) 0.011(4) -0.034(3)
N7 0.0326(15) 0.0431(16) 0.0351(15) -0.0173(13) 0.0066(12) -0.0153(13)
C7 0.0337(17) 0.0396(17) 0.0308(16) -0.0092(13) 0.0022(13) -0.0170(14)
N8 0.0275(13) 0.0361(14) 0.0305(14) -0.0112(11) 0.0038(11) -0.0126(11)
C8 0.0369(18) 0.047(2) 0.0388(18) -0.0086(15) 0.0037(14) -0.0201(16)
C9 0.051(2) 0.043(2) 0.045(2) -0.0060(16) -0.0030(17) -0.0238(18)
C10 0.047(2) 0.0378(19) 0.048(2) -0.0119(16) -0.0035(17) -0.0129(16)
C11 0.0360(18) 0.0370(18) 0.0401(18) -0.0113(14) -0.0006(14) -0.0111(14)
C12 0.044(2) 0.044(2) 0.045(2) -0.0121(16) 0.0089(16) -0.0214(17)
C13 0.081(4) 0.049(2) 0.078(3) -0.021(2) 0.020(3) -0.039(3)
C14 0.043(2) 0.046(2) 0.039(2) -0.0136(16) 0.0024(16) -0.0142(17)
C15 0.068(3) 0.066(3) 0.045(2) -0.022(2) -0.013(2) -0.019(2)
C16 0.040(2) 0.053(2) 0.044(2) -0.0250(18) 0.0112(16) -0.0197(17)
C17 0.046(2) 0.086(4) 0.079(3) -0.049(3) 0.027(2) -0.023(2)
C18 0.0297(16) 0.0412(18) 0.0376(19) -0.0149(14) 0.0063(14) -0.0168(14)
C19 0.047(2) 0.069(3) 0.039(2) -0.0148(19) -0.0023(17) -0.027(2)
S1 0.0783(8) 0.0479(6) 0.0739(8) -0.0212(6) 0.0172(7) -0.0200(6)
F1 0.130(4) 0.176(6) 0.096(3) 0.024(3) -0.040(3) -0.088(4)
O1 0.108(4) 0.130(4) 0.085(3) -0.067(3) -0.010(3) -0.005(3)
F2 0.137(4) 0.196(6) 0.203(6) -0.129(5) 0.079(4) -0.126(4)
O2 0.071(3) 0.079(3) 0.158(5) -0.022(3) 0.019(3) -0.037(2)
F3 0.283(10) 0.504(16) 0.200(7) -0.289(10) 0.145(7) -0.258(11)
O3 0.128(5) 0.056(3) 0.238(8) -0.044(4) 0.070(5) -0.026(3)
C20 0.140(7) 0.169(9) 0.099(5) -0.095(6) 0.058(5) -0.109(7)
S2 0.0308(7) 0.0452(9) 0.0677(10) -0.0249(7) 0.0096(6) -0.0126(6)
O4 0.074(5) 0.062(4) 0.150(6) -0.010(4) 0.008(4) -0.038(3)
O5 0.141(6) 0.088(4) 0.143(6) -0.075(4) 0.080(5) -0.050(4)
O6 0.079(4) 0.107(6) 0.136(6) -0.010(5) -0.022(4) -0.041(4)
C1A 0.061(3) 0.065(3) 0.098(4) -0.008(3) 0.002(3) -0.021(3)
F7 0.052(3) 0.084(3) 0.112(5) -0.009(3) 0.005(3) -0.033(2)
F8 0.125(5) 0.104(4) 0.152(6) -0.065(4) 0.051(4) -0.015(4)
F9 0.043(2) 0.121(4) 0.094(4) 0.025(3) -0.013(2) -0.016(3)
C1B 0.061(4) 0.073(4) 0.093(5) -0.007(4) -0.003(4) -0.040(4)
S2A 0.076(3) 0.058(2) 0.090(3) -0.012(2) -0.011(2) -0.033(2)
O5A 0.073(6) 0.079(6) 0.097(7) -0.017(6) -0.019(5) -0.058(5)
O6A 0.147(10) 0.080(7) 0.131(9) -0.066(7) 0.043(8) -0.019(7)
O4A 0.073(8) 0.064(6) 0.125(8) -0.009(6) 0.005(7) -0.045(6)
F7A 0.083(6) 0.090(6) 0.097(7) 0.004(5) -0.016(5) -0.058(5)
F8A 0.070(6) 0.144(8) 0.090(7) 0.014(6) -0.016(5) -0.061(5)
F9A 0.187(12) 0.113(9) 0.170(11) -0.063(8) 0.041(9) -0.055(8)

loop_
_atom_type_symbol
_atom_type_description
_atom_type_scat_dispersion_real
_atom_type_scat_dispersion_imag
_atom_type_scat_source
C C 0.0181 0.0091 'International Tables Vol C Tables 4.2.6.8 and 6.1.1.4'
H H 0.0000 0.0000 'International Tables Vol C Tables 4.2.6.8 and 6.1.1.4'
F F 0.0727 0.0534 'International Tables Vol C Tables 4.2.6.8 and 6.1.1.4'
N N 0.0311 0.0180 'International Tables Vol C Tables 4.2.6.8 and 6.1.1.4'
O O 0.0492 0.0322 'International Tables Vol C Tables 4.2.6.8 and 6.1.1.4'
Ru Ru 0.0552 3.2960 'International Tables Vol C Tables 4.2.6.8 and 6.1.1.4'
S S 0.3331 0.5567 'International Tables Vol C Tables 4.2.6.8 and 6.1.1.4'

loop_
_exptl_crystal_face_index_h
_exptl_crystal_face_index_k
_exptl_crystal_face_index_l
_exptl_crystal_face_perp_dist
-1 0 0 0.0560
0 1 0 0.0290
0 -1 0 0.0290
0 0 1 0.0458
0 0 -1 0.0458
1 0 0 0.0560

loop_
_geom_angle_atom_site_label_1
_geom_angle_atom_site_label_2
_geom_angle_atom_site_label_3
_geom_angle
C1 Ru1 N4 79.02(13)
C1 Ru1 N5 96.21(13)
C1 Ru1 N6 90.28(13)
C1 Ru1 N7 176.27(12)
C1 Ru1 N8 89.87(12)
N4 Ru1 N7 97.28(12)
N5 Ru1 N4 175.22(11)
N5 Ru1 N7 87.49(12)
N6 Ru1 N4 87.69(12)
N6 Ru1 N5 92.66(13)
N6 Ru1 N7 89.02(12)
N8 Ru1 N4 90.11(11)
N8 Ru1 N5 89.57(12)
N8 Ru1 N6 177.73(11)
N8 Ru1 N7 90.69(11)
N2 N1 C2 114.2(3)
N2 N1 C3 117.8(3)
C2 N1 C3 128.0(4)
C2 C1 Ru1 145.2(3)
N3 C1 Ru1 112.7(2)
N3 C1 C2 102.2(3)
N1 N2 N3 101.8(3)
N1 C2 C1 106.2(3)
N1 C2 C4 123.0(3)
C1 C2 C4 130.8(3)
C1 N3 C7 121.0(3)
N2 N3 C1 115.7(3)
N2 N3 C7 123.3(3)
N1 C3 H3A 109.5
N1 C3 H3B 109.5
N1 C3 H3C 109.5
H3A C3 H3B 109.5
H3A C3 H3C 109.5
H3B C3 H3C 109.5
C7 N4 Ru1 116.0(2)
C11 N4 Ru1 126.7(3)
C11 N4 C7 117.2(3)
C2 C4 H4A 109.2
C2 C4 H4B 109.2
C2 C4 C5 112.0(4)
H4A C4 H4B 107.9
C5 C4 H4A 109.2
C5 C4 H4B 109.2
C12 N5 Ru1 176.9(3)
C4 C5 H5A 109.5
C4 C5 H5B 109.5
C4 C5 C6 110.9(5)
H5A C5 H5B 108.0
C6 C5 H5A 109.5
C6 C5 H5B 109.5
C14 N6 Ru1 174.5(3)
C5 C6 H6A 109.5
C5 C6 H6B 109.5
C5 C6 H6C 109.5
H6A C6 H6B 109.5
H6A C6 H6C 109.5
H6B C6 H6C 109.5
C16 N7 Ru1 175.1(3)
N4 C7 N3 111.3(3)
N4 C7 C8 124.1(3)
C8 C7 N3 124.6(3)
C18 N8 Ru1 178.1(3)
C7 C8 H8 121.2
C7 C8 C9 117.6(4)
C9 C8 H8 121.2
C8 C9 H9 120.4
C8 C9 C10 119.2(4)
C10 C9 H9 120.4
C9 C10 H10 120.3
C11 C10 C9 119.4(4)
C11 C10 H10 120.3
N4 C11 C10 122.5(4)
N4 C11 H11 118.7
C10 C11 H11 118.7
N5 C12 C13 179.1(5)
C12 C13 H13A 109.5
C12 C13 H13B 109.5
C12 C13 H13C 109.5
H13A C13 H13B 109.5
H13A C13 H13C 109.5
H13B C13 H13C 109.5
N6 C14 C15 179.6(5)
C14 C15 H15A 109.5
C14 C15 H15B 109.5
C14 C15 H15C 109.5
H15A C15 H15B 109.5
H15A C15 H15C 109.5
H15B C15 H15C 109.5
N7 C16 C17 178.4(5)
C16 C17 H17A 109.5
C16 C17 H17B 109.5
C16 C17 H17C 109.5
H17A C17 H17B 109.5
H17A C17 H17C 109.5
H17B C17 H17C 109.5
N8 C18 C19 179.4(5)
C18 C19 H19A 109.5
C18 C19 H19B 109.5
C18 C19 H19C 109.5
H19A C19 H19B 109.5
H19A C19 H19C 109.5
H19B C19 H19C 109.5
O1 S1 O2 113.4(4)
O1 S1 C20 102.2(3)
O2 S1 C20 103.6(4)
O3 S1 O1 115.2(4)
O3 S1 O2 115.2(4)
O3 S1 C20 105.1(5)
F1 C20 S1 111.3(5)
F1 C20 F2 105.9(8)
F2 C20 S1 109.1(7)
F3 C20 S1 110.7(8)
F3 C20 F1 114.9(10)
F3 C20 F2 104.4(7)
O4 S2 C1A 102.4
O5 S2 O4 115.6
O5 S2 O6 115.5
O5 S2 C1A 102.4
O6 S2 O4 115.5
O6 S2 C1A 102.4
F7 C1A S2 111.9
F8 C1A S2 111.9
F8 C1A F7 107.0
F8 C1A F9 107.0
F9 C1A S2 111.9
F9 C1A F7 107.0
F7A C1B S2A 111.9
F8A C1B S2A 111.9
F8A C1B F7A 107.0
F8A C1B F9A 107.0
F9A C1B S2A 111.9
F9A C1B F7A 107.0
O5A S2A C1B 102.4
O5A S2A O6A 115.5
O6A S2A C1B 102.4
O4A S2A C1B 102.4
O4A S2A O5A 115.6
O4A S2A O6A 115.5

loop_
_geom_bond_atom_site_label_1
_geom_bond_atom_site_label_2
_geom_bond_distance
Ru1 C1 2.005(3)
Ru1 N4 2.084(3)
Ru1 N5 2.033(3)
Ru1 N6 2.031(3)
Ru1 N7 2.125(3)
Ru1 N8 2.028(3)
N1 N2 1.308(5)
N1 C2 1.366(5)
N1 C3 1.473(5)
C1 C2 1.379(5)
C1 N3 1.373(4)
N2 N3 1.332(4)
C2 C4 1.486(5)
N3 C7 1.403(5)
C3 H3A 0.9600
C3 H3B 0.9600
C3 H3C 0.9600
N4 C7 1.351(5)
N4 C11 1.340(5)
C4 H4A 0.9700
C4 H4B 0.9700
C4 C5 1.525(7)
N5 C12 1.128(5)
C5 H5A 0.9700
C5 H5B 0.9700
C5 C6 1.528(7)
N6 C14 1.118(5)
C6 H6A 0.9600
C6 H6B 0.9600
C6 H6C 0.9600
N7 C16 1.124(5)
C7 C8 1.381(5)
N8 C18 1.131(5)
C8 H8 0.9300
C8 C9 1.385(6)
C9 H9 0.9300
C9 C10 1.386(6)
C10 H10 0.9300
C10 C11 1.379(6)
C11 H11 0.9300
C12 C13 1.465(6)
C13 H13A 0.9600
C13 H13B 0.9600
C13 H13C 0.9600
C14 C15 1.458(6)
C15 H15A 0.9600
C15 H15B 0.9600
C15 H15C 0.9600
C16 C17 1.470(6)
C17 H17A 0.9600
C17 H17B 0.9600
C17 H17C 0.9600
C18 C19 1.454(5)
C19 H19A 0.9600
C19 H19B 0.9600
C19 H19C 0.9600
S1 O1 1.413(5)
S1 O2 1.424(5)
S1 O3 1.394(5)
S1 C20 1.804(10)
F1 C20 1.345(12)
F2 C20 1.354(8)
F3 C20 1.290(8)
S2 O4 1.4454
S2 O5 1.4450
S2 O6 1.4452
S2 C1A 1.8516
C1A F7 1.3386
C1A F8 1.3383
C1A F9 1.3383
C1B S2A 1.8516
C1B F7A 1.3386
C1B F8A 1.3381
C1B F9A 1.3381
S2A O5A 1.4451
S2A O6A 1.4451
S2A O4A 1.4449
